data_9017419
loop_
_publ_author_name
'Lebedeva, Y. S.'
'Pushcharovsky, D. Y.'
'Pasero, M.'
'Merlino, S.'
'Kashaev, A. A.'
'Taroev, V. K.'
'Goettlicher, J.'
'Kroll, H.'
'Pentinghaus, H.'
'Suvorova, L. F.'
'Wulf-Bernodat H'
'Lashkevich, V. V.'

_publ_section_title
;
 Synthesis and crystal structure of low ferrialuminosilicate sanidine
;
_journal_name_full 'Crystallography Reports'
_journal_page_first 919
_journal_page_last 924
_journal_volume 48
_journal_year 2003
_chemical_compound_source Synthetic
_chemical_formula_sum 'Al0.49 Fe0.5 K0.99 O8 Si3.01'
_chemical_name_mineral Sanidine
_space_group_IT_number 12
_space_group_name_Hall '-C 2y'
_space_group_name_H-M_alt 'C 1 2/m 1'
_symmetry_space_group_name_H-M 'C 1 2/m 1'
_cell_angle_alpha 90
_cell_angle_beta 116.02
_cell_angle_gamma 90
_cell_formula_units_Z 4
_cell_length_a 8.655
_cell_length_b 13.101
_cell_length_c 7.250
_cell_volume 738.747
_database_code_amcsd 0020221
_exptl_crystal_density_diffrn 2.629
_cod_data_source_file inputs/fixed/downloads/14/14848.cif
_cod_data_source_block 14848
_cod_original_formula_sum 'K.99 Si3.01 Fe.5 Al.49 O8'
_cod_database_code 9017419

loop_
_space_group_symop_operation_xyz
x,y,z
1/2+x,1/2+y,z
x,-y,z
1/2+x,1/2-y,z
-x,y,-z
1/2-x,1/2+y,-z
-x,-y,-z
1/2-x,1/2-y,-z

loop_
_atom_site_label
_atom_site_fract_x
_atom_site_fract_y
_atom_site_fract_z
_atom_site_occupancy
_atom_site_U_iso_or_equiv
_atom_site_type_symbol
_atom_site_attached_hydrogens
KA 0.28570 0.00000 0.13870 0.99000 0.03400 K 0
SiT1 0.00820 0.18550 0.22260 0.60000 0.01740 Si 0
Fe3+T1 0.00820 0.18550 0.22260 0.25000 0.01740 Fe 0
AlT1 0.00820 0.18550 0.22260 0.15000 0.01740 Al 0
SiT2 0.70920 0.11770 0.34410 0.90500 0.01790 Si 0
AlT2 0.70920 0.11770 0.34410 0.09500 0.01790 Al 0
O1 0.00000 0.14590 0.00000 1.00000 0.03640 O 0
O2 0.63960 0.00000 0.28530 1.00000 0.03800 O 0
O3 0.82660 0.14730 0.22570 1.00000 0.04100 O 0
O4 0.03540 0.31180 0.25870 1.00000 0.03250 O 0
O5 0.17990 0.12610 0.40580 1.00000 0.03220 O 0

loop_
_cod_changelog_entry_id
_cod_changelog_entry_author
_cod_changelog_entry_date
_cod_changelog_entry_text
1
;cod-tools version 3.8.0
Id: cif_guess_AMCSD_atom_types 9581 2023-05-17 12:35:41Z saulius
;
2023-05-23T09:21:49+03:00
;Derived atom types and hydrogen counts
from atom names that follow the AMCSD naming convention
(Wat == water, O-H == hydroxyl).
;

loop_
_cod_related_entry_id
_cod_related_entry_database
_cod_related_entry_code
1 AMCSD 0020221
